data_7160980
loop_
_publ_author_name
'Liang, Qiaofeng'
'Zhong, Zhiwen'
'Sheng, Zhihan'
'Sun, Bingfeng'
'Zhu, Chenlong'

_publ_section_title
;
 Aryne-mediated synthesis of sterically hindered arylamines using TEMPO as
 the amine source.
;
_journal_issue 9
_journal_name_full 'Organic &amp; biomolecular chemistry'
_journal_page_first 1792
_journal_page_last 1797
_journal_paper_doi 10.1039/d5ob01872b
_journal_volume 24
_journal_year 2026
_chemical_formula_moiety 'C36 H35 F2 N O5'
_chemical_formula_sum 'C36 H35 F2 N O5'
_chemical_formula_weight 599.65
_space_group_crystal_system triclinic
_space_group_IT_number 2
_space_group_name_Hall '-P 1'
_space_group_name_H-M_alt 'P -1'
_atom_sites_solution_hydrogens mixed
_atom_sites_solution_primary dual
_audit_creation_date 2025-06-05
_audit_creation_method
;
Olex2 1.3
(compiled 2020.11.12 svn.r5f609507 for OlexSys, GUI svn.r6403)
;
_audit_update_record
;
2025-07-05 deposited with the CCDC.	2026-02-02 downloaded from the CCDC.
;
_cell_angle_alpha 77.588(2)
_cell_angle_beta 72.7770(10)
_cell_angle_gamma 69.889(2)
_cell_formula_units_Z 2
_cell_length_a 10.7387(5)
_cell_length_b 11.1188(6)
_cell_length_c 14.8160(7)
_cell_measurement_reflns_used 6963
_cell_measurement_temperature 296.15
_cell_measurement_theta_max 24.45
_cell_measurement_theta_min 2.59
_cell_volume 1574.03(14)
_computing_cell_refinement 'SAINT V8.40B (?, 2016)'
_computing_data_reduction 'SAINT V8.40B (?, 2016)'
_computing_molecular_graphics 'Olex2 1.3 (Dolomanov et al., 2009)'
_computing_publication_material 'Olex2 1.3 (Dolomanov et al., 2009)'
_computing_structure_refinement 'XL  (Sheldrick, 2008)'
_computing_structure_solution 'SHELXT 2018/2 (Sheldrick, 2018)'
_diffrn_ambient_temperature 296.15
_diffrn_measured_fraction_theta_full 0.983
_diffrn_measured_fraction_theta_max 0.983
_diffrn_measurement_device_type 'CCD area detector'
_diffrn_measurement_method 'phi and omega scans'
_diffrn_radiation_monochromator graphite
_diffrn_radiation_type MoK\a
_diffrn_radiation_wavelength 0.71073
_diffrn_reflns_av_R_equivalents 0.0408
_diffrn_reflns_av_unetI/netI 0.0459
_diffrn_reflns_Laue_measured_fraction_full 0.983
_diffrn_reflns_Laue_measured_fraction_max 0.983
_diffrn_reflns_limit_h_max 12
_diffrn_reflns_limit_h_min -12
_diffrn_reflns_limit_k_max 13
_diffrn_reflns_limit_k_min -13
_diffrn_reflns_limit_l_max 17
_diffrn_reflns_limit_l_min -17
_diffrn_reflns_number 21143
_diffrn_reflns_point_group_measured_fraction_full 0.983
_diffrn_reflns_point_group_measured_fraction_max 0.983
_diffrn_reflns_theta_full 25.067
_diffrn_reflns_theta_max 25.067
_diffrn_reflns_theta_min 2.292
_diffrn_source_current 30.0
_diffrn_source_power 1.5
_diffrn_source_voltage 50.0
_exptl_absorpt_coefficient_mu 0.092
_exptl_absorpt_correction_T_max 0.7452
_exptl_absorpt_correction_T_min 0.6222
_exptl_absorpt_correction_type none
_exptl_absorpt_process_details
;
SADABS-2016/2 (Bruker,2016/2) was used for absorption correction.
wR2(int) was 0.0748 before and 0.0531 after correction.
The Ratio of minimum to maximum transmission is 0.8349.
The \l/2 correction factor is Not present.
;
_exptl_crystal_colour 'clear whiteish colourless'
_exptl_crystal_colour_lustre clear
_exptl_crystal_colour_modifier whiteish
_exptl_crystal_colour_primary colourless
_exptl_crystal_density_diffrn 1.265
_exptl_crystal_description block
_exptl_crystal_F_000 632
_exptl_crystal_size_max 0.22
_exptl_crystal_size_mid 0.2
_exptl_crystal_size_min 0.18
_refine_diff_density_max 0.273
_refine_diff_density_min -0.212
_refine_diff_density_rms 0.032
_refine_ls_extinction_method none
_refine_ls_goodness_of_fit_ref 1.030
_refine_ls_hydrogen_treatment constr
_refine_ls_matrix_type full
_refine_ls_number_parameters 402
_refine_ls_number_reflns 5494
_refine_ls_number_restraints 0
_refine_ls_restrained_S_all 1.030
_refine_ls_R_factor_all 0.1048
_refine_ls_R_factor_gt 0.0554
_refine_ls_shift/su_max 0.000
_refine_ls_shift/su_mean 0.000
_refine_ls_structure_factor_coef Fsqd
_refine_ls_weighting_details 'w=1/[\s^2^(Fo^2^)+(0.0655P)^2^+0.4605P] where P=(Fo^2^+2Fc^2^)/3'
_refine_ls_weighting_scheme calc
_refine_ls_wR_factor_gt 0.1279
_refine_ls_wR_factor_ref 0.1523
_reflns_Friedel_coverage 0.000
_reflns_number_gt 3382
_reflns_number_total 5494
_reflns_threshold_expression 'I > 2\s(I)'
_cod_data_source_file d5ob01872b2.cif
_cod_data_source_block 1
_cod_depositor_comments 'Adding full bibliography for 7160979--7160980.cif.'
_cod_database_code 7160980
_shelx_shelxl_version_number 2014/7
_shelx_space_group_comment
;
The symmetry employed for this shelxl refinement is uniquely defined
by the following loop, which should always be used as a source of
symmetry information in preference to the above space-group names.
They are only intended as comments.
;
_shelx_estimated_absorpt_t_max 0.984
_shelx_estimated_absorpt_t_min 0.980
_olex2_refinement_description
;
1. Fixed Uiso
 At 1.2 times of:
  All C(H) groups, All C(H,H) groups, All N(H) groups
 At 1.5 times of:
  All C(H,H,H) groups
2.a Riding coordinates:
 C018(H01L,H01M,H01N)
2.b Secondary CH2 refined with riding coordinates:
 C00F(H00A,H00B), C00N(H00C,H00D), C010(H01A,H01B)
2.c Aromatic/amide H refined with riding coordinates:
 N003(H003), C00E(H00E), C00M(H00M), C00O(H00O), C00R(H00R), C00U(H00U),
 C00W(H00W), C00X(H00X), C00Z(H00Z), C012(H012), C013(H013)
2.d Idealised Me refined as rotating group:
 C00V(H00F,H00G,H00H), C00Y(H00I,H00J,H00K), C015(H01C,H01D,H01E), C016(H01F,
 H01G,H01H), C017(H01I,H01J,H01K)
;
_olex2_submission_special_instructions 'No special instructions were received'

loop_
_space_group_symop_operation_xyz
'x, y, z'
'-x, -y, -z'

loop_
_atom_site_label
_atom_site_type_symbol
_atom_site_fract_x
_atom_site_fract_y
_atom_site_fract_z
_atom_site_U_iso_or_equiv
_atom_site_adp_type
_atom_site_occupancy
_atom_site_site_symmetry_order
_atom_site_calc_flag
_atom_site_refinement_flags_posn
_atom_site_refinement_flags_adp
_atom_site_refinement_flags_occupancy
_atom_site_disorder_assembly
_atom_site_disorder_group
O001 O 0.62491(18) 0.3843(2) 0.13221(13) 0.0884(6) Uani 1 1 d . . . . .
O002 O 0.3807(2) 0.62161(18) 0.16628(14) 0.0806(6) Uani 1 1 d . . . . .
N003 N -0.02523(18) 0.43090(19) 0.34119(13) 0.0569(5) Uani 1 1 d . . . . .
H003 H 0.0019 0.4793 0.2907 0.068 Uiso 1 1 calc R U . . .
F004 F 0.88163(18) -0.11176(19) 0.77459(13) 0.1119(7) Uani 1 1 d . . . . .
F005 F 0.0354(2) -0.0081(2) 0.89902(12) 0.1243(8) Uani 1 1 d . . . . .
O006 O 0.4875(2) 0.3092(2) 0.08960(15) 0.1047(8) Uani 1 1 d . . . . .
O007 O -0.0713(2) 0.5247(2) 0.15880(13) 0.1054(8) Uani 1 1 d . . . . .
O008 O 0.4386(2) 0.5685(2) 0.30518(15) 0.0979(7) Uani 1 1 d . . . . .
C009 C 0.2107(2) 0.3565(2) 0.34086(15) 0.0458(5) Uani 1 1 d . . . . .
C00A C 0.0749(2) 0.3599(2) 0.38810(15) 0.0464(5) Uani 1 1 d . . . . .
C00B C 0.3160(2) 0.2965(2) 0.38473(15) 0.0468(5) Uani 1 1 d . . . . .
C00C C 0.2958(2) 0.2327(2) 0.47800(15) 0.0459(5) Uani 1 1 d . . . . .
C00D C 0.4071(2) 0.1793(2) 0.52350(15) 0.0503(6) Uani 1 1 d . . . . .
C00E C 0.0560(2) 0.2934(2) 0.48023(16) 0.0503(6) Uani 1 1 d . . . . .
H00E H -0.0317 0.2908 0.5129 0.060 Uiso 1 1 calc R U . . .
C00F C 0.2601(2) 0.4127(2) 0.24016(15) 0.0541(6) Uani 1 1 d . . . . .
H00A H 0.2044 0.5010 0.2274 0.065 Uiso 1 1 calc R U . . .
H00B H 0.2584 0.3619 0.1951 0.065 Uiso 1 1 calc R U . . .
C00G C 0.5988(2) 0.0762(2) 0.61702(16) 0.0502(6) Uani 1 1 d . . . . .
C00H C 0.1616(2) 0.2312(2) 0.52502(15) 0.0479(6) Uani 1 1 d . . . . .
C00I C 0.5076(3) 0.3616(3) 0.14331(18) 0.0632(7) Uani 1 1 d . . . . .
C00J C 0.4982(2) 0.1369(2) 0.56305(16) 0.0541(6) Uani 1 1 d . . . . .
C00K C 0.4088(2) 0.4070(2) 0.23416(15) 0.0533(6) Uani 1 1 d . . . . .
C00L C 0.1297(2) 0.1660(2) 0.62425(15) 0.0509(6) Uani 1 1 d . . . . .
C00M C 0.2044(3) 0.0409(2) 0.65173(17) 0.0593(6) Uani 1 1 d . . . . .
H00M H 0.2775 -0.0038 0.6071 0.071 Uiso 1 1 calc R U . . .
C00N C 0.4494(2) 0.3088(3) 0.32063(16) 0.0610(7) Uani 1 1 d . . . . .
H00C H 0.5085 0.2262 0.3004 0.073 Uiso 1 1 calc R U . . .
H00D H 0.4960 0.3411 0.3526 0.073 Uiso 1 1 calc R U . . .
C00O C 0.5633(3) 0.0084(2) 0.70591(17) 0.0612(7) Uani 1 1 d . . . . .
H00O H 0.4738 0.0058 0.7303 0.073 Uiso 1 1 calc R U . . .
C00P C 0.4123(2) 0.5395(3) 0.24193(19) 0.0638(7) Uani 1 1 d . . . . .
C00Q C -0.1698(2) 0.4394(2) 0.36133(16) 0.0533(6) Uani 1 1 d . . . . .
C00R C 0.7319(3) 0.0806(3) 0.58358(18) 0.0655(7) Uani 1 1 d . . . . .
H00R H 0.7574 0.1268 0.5246 0.079 Uiso 1 1 calc R U . . .
C00S C -0.1749(3) 0.5977(3) 0.20227(18) 0.0672(7) Uani 1 1 d . . . . .
C00T C 0.7880(3) -0.0486(3) 0.7224(2) 0.0691(7) Uani 1 1 d . . . . .
C00U C 0.0219(3) 0.2305(3) 0.69257(18) 0.0658(7) Uani 1 1 d . . . . .
H00U H -0.0300 0.3142 0.6758 0.079 Uiso 1 1 calc R U . . .
C00V C -0.1822(3) 0.3234(3) 0.3293(2) 0.0836(9) Uani 1 1 d . . . . .
H00F H -0.1451 0.3245 0.2618 0.125 Uiso 1 1 calc R U . . .
H00G H -0.2768 0.3274 0.3443 0.125 Uiso 1 1 calc R U . . .
H00H H -0.1326 0.2453 0.3616 0.125 Uiso 1 1 calc R U . . .
C00W C 0.1728(3) -0.0185(3) 0.74360(19) 0.0722(8) Uani 1 1 d . . . . .
H00W H 0.2227 -0.1027 0.7610 0.087 Uiso 1 1 calc R U . . .
C00X C 0.6586(3) -0.0551(2) 0.75872(19) 0.0699(7) Uani 1 1 d . . . . .
H00X H 0.6346 -0.1014 0.8180 0.084 Uiso 1 1 calc R U . . .
C00Y C -0.2444(3) 0.4483(3) 0.46638(18) 0.0737(8) Uani 1 1 d . . . . .
H00I H -0.2271 0.3634 0.5015 0.111 Uiso 1 1 calc R U . . .
H00J H -0.3409 0.4859 0.4718 0.111 Uiso 1 1 calc R U . . .
H00K H -0.2121 0.5013 0.4917 0.111 Uiso 1 1 calc R U . . .
C00Z C 0.8277(3) 0.0173(3) 0.6365(2) 0.0734(8) Uani 1 1 d . . . . .
H00Z H 0.9174 0.0199 0.6136 0.088 Uiso 1 1 calc R U . . .
C010 C -0.2370(2) 0.5665(2) 0.30577(17) 0.0624(7) Uani 1 1 d . . . . .
H01A H -0.3301 0.5688 0.3115 0.075 Uiso 1 1 calc R U . . .
H01B H -0.2426 0.6361 0.3381 0.075 Uiso 1 1 calc R U . . .
C011 C 0.0676(3) 0.0485(3) 0.80775(19) 0.0779(8) Uani 1 1 d . . . . .
C012 C -0.0092(3) 0.1718(3) 0.78538(19) 0.0817(9) Uani 1 1 d . . . . .
H012 H -0.0808 0.2155 0.8313 0.098 Uiso 1 1 calc R U . . .
C013 C -0.2439(3) 0.7238(3) 0.1578(2) 0.0824(9) Uani 1 1 d . . . . .
H013 H -0.3092 0.7790 0.1998 0.099 Uiso 1 1 calc R U . . .
C014 C -0.2275(3) 0.7711(3) 0.0670(2) 0.0793(8) Uani 1 1 d . . . . .
C015 C 0.7314(3) 0.3482(4) 0.0476(2) 0.1198(14) Uani 1 1 d . . . . .
H01C H 0.7035 0.4013 -0.0075 0.180 Uiso 1 1 calc R U . . .
H01D H 0.7477 0.2592 0.0424 0.180 Uiso 1 1 calc R U . . .
H01E H 0.8139 0.3601 0.0518 0.180 Uiso 1 1 calc R U . . .
C016 C -0.3066(4) 0.9066(4) 0.0349(3) 0.1217(14) Uani 1 1 d . . . . .
H01F H -0.3664 0.9037 -0.0011 0.183 Uiso 1 1 calc R U . . .
H01G H -0.2441 0.9523 -0.0043 0.183 Uiso 1 1 calc R U . . .
H01H H -0.3597 0.9502 0.0895 0.183 Uiso 1 1 calc R U . . .
C017 C 0.3887(4) 0.7507(3) 0.1599(3) 0.1124(12) Uani 1 1 d . . . . .
H01I H 0.3547 0.8038 0.1069 0.169 Uiso 1 1 calc R U . . .
H01J H 0.4821 0.7471 0.1510 0.169 Uiso 1 1 calc R U . . .
H01K H 0.3346 0.7868 0.2176 0.169 Uiso 1 1 calc R U . . .
C018 C -0.1327(5) 0.6992(4) -0.0115(3) 0.167(2) Uani 1 1 d . . . . .
H01L H -0.0528 0.6427 0.0087 0.250 Uiso 1 1 d R U . . .
H01M H -0.1067 0.7588 -0.0653 0.250 Uiso 1 1 d R U . . .
H01N H -0.1769 0.6490 -0.0292 0.250 Uiso 1 1 d R U . . .

loop_
_atom_site_aniso_label
_atom_site_aniso_U_11
_atom_site_aniso_U_22
_atom_site_aniso_U_33
_atom_site_aniso_U_23
_atom_site_aniso_U_13
_atom_site_aniso_U_12
O001 0.0512(11) 0.1436(19) 0.0652(12) -0.0182(12) 0.0000(9) -0.0315(11)
O002 0.0964(14) 0.0672(12) 0.0901(14) 0.0028(10) -0.0408(12) -0.0313(10)
N003 0.0461(11) 0.0714(13) 0.0545(12) 0.0103(10) -0.0197(9) -0.0239(10)
F004 0.0944(13) 0.1240(15) 0.1116(14) 0.0124(11) -0.0681(11) -0.0059(11)
F005 0.1403(17) 0.1618(19) 0.0559(11) 0.0287(11) -0.0133(10) -0.0616(15)
O006 0.0986(16) 0.148(2) 0.0775(14) -0.0477(14) 0.0060(12) -0.0531(15)
O007 0.0952(16) 0.1158(17) 0.0576(12) -0.0102(12) -0.0198(11) 0.0275(14)
O008 0.1164(17) 0.1253(18) 0.0806(14) -0.0224(13) -0.0329(13) -0.0583(14)
C009 0.0455(13) 0.0520(14) 0.0426(12) -0.0055(10) -0.0134(10) -0.0159(11)
C00A 0.0444(13) 0.0501(13) 0.0489(13) -0.0046(11) -0.0175(11) -0.0151(10)
C00B 0.0413(12) 0.0541(14) 0.0472(13) -0.0089(11) -0.0138(10) -0.0127(10)
C00C 0.0454(13) 0.0474(13) 0.0452(13) -0.0058(10) -0.0169(10) -0.0093(10)
C00D 0.0497(14) 0.0536(14) 0.0467(13) -0.0082(11) -0.0107(11) -0.0143(11)
C00E 0.0442(13) 0.0556(14) 0.0514(14) -0.0020(11) -0.0118(11) -0.0182(11)
C00F 0.0462(13) 0.0678(16) 0.0505(14) -0.0037(12) -0.0169(11) -0.0175(12)
C00G 0.0533(14) 0.0467(13) 0.0520(14) -0.0069(11) -0.0205(11) -0.0099(11)
C00H 0.0515(14) 0.0464(13) 0.0477(13) -0.0046(10) -0.0156(11) -0.0147(11)
C00I 0.0567(16) 0.0802(19) 0.0493(15) -0.0014(13) -0.0122(13) -0.0210(14)
C00J 0.0550(14) 0.0553(15) 0.0527(14) -0.0057(11) -0.0188(12) -0.0131(12)
C00K 0.0464(13) 0.0690(16) 0.0445(13) -0.0022(11) -0.0115(11) -0.0198(12)
C00L 0.0519(14) 0.0589(15) 0.0461(13) -0.0020(11) -0.0150(11) -0.0219(12)
C00M 0.0620(15) 0.0615(16) 0.0533(15) -0.0004(12) -0.0168(12) -0.0188(13)
C00N 0.0453(13) 0.0824(18) 0.0525(14) -0.0007(13) -0.0137(11) -0.0190(13)
C00O 0.0597(15) 0.0648(16) 0.0594(16) -0.0016(13) -0.0187(13) -0.0192(13)
C00P 0.0517(15) 0.085(2) 0.0591(16) -0.0118(15) -0.0121(12) -0.0251(14)
C00Q 0.0445(13) 0.0600(15) 0.0588(15) -0.0075(12) -0.0177(11) -0.0155(11)
C00R 0.0648(17) 0.0732(18) 0.0590(16) 0.0035(13) -0.0215(13) -0.0230(14)
C00S 0.0584(16) 0.0785(19) 0.0570(16) -0.0137(14) -0.0235(14) 0.0001(15)
C00T 0.0684(18) 0.0635(17) 0.0751(19) -0.0017(14) -0.0417(16) -0.0032(14)
C00U 0.0610(16) 0.0737(18) 0.0578(17) -0.0069(14) -0.0108(13) -0.0179(14)
C00V 0.0744(19) 0.078(2) 0.115(2) -0.0225(17) -0.0338(17) -0.0282(16)
C00W 0.084(2) 0.0728(18) 0.0611(18) 0.0131(15) -0.0244(16) -0.0315(16)
C00X 0.084(2) 0.0627(17) 0.0613(16) 0.0085(13) -0.0297(15) -0.0196(15)
C00Y 0.0570(16) 0.0822(19) 0.0675(18) -0.0023(14) -0.0084(14) -0.0129(14)
C00Z 0.0537(15) 0.088(2) 0.080(2) -0.0047(16) -0.0256(14) -0.0192(15)
C010 0.0510(14) 0.0698(17) 0.0649(17) -0.0112(13) -0.0213(12) -0.0087(12)
C011 0.088(2) 0.102(2) 0.0455(16) 0.0156(16) -0.0176(16) -0.045(2)
C012 0.0754(19) 0.114(3) 0.0507(17) -0.0124(17) -0.0008(14) -0.0336(19)
C013 0.0773(19) 0.084(2) 0.0622(18) -0.0076(15) -0.0215(15) 0.0079(16)
C014 0.0631(17) 0.091(2) 0.070(2) 0.0037(16) -0.0195(15) -0.0121(16)
C015 0.067(2) 0.189(4) 0.076(2) -0.017(2) 0.0137(17) -0.030(2)
C016 0.114(3) 0.107(3) 0.096(3) 0.025(2) -0.027(2) 0.005(2)
C017 0.119(3) 0.073(2) 0.160(4) -0.003(2) -0.047(3) -0.042(2)
C018 0.186(5) 0.143(4) 0.077(3) 0.009(2) -0.003(3) 0.030(3)

loop_
_atom_type_symbol
_atom_type_description
_atom_type_scat_dispersion_real
_atom_type_scat_dispersion_imag
_atom_type_scat_source
C C 0.0033 0.0016 'International Tables Vol C Tables 4.2.6.8 and 6.1.1.4'
H H 0.0000 0.0000 'International Tables Vol C Tables 4.2.6.8 and 6.1.1.4'
F F 0.0171 0.0103 'International Tables Vol C Tables 4.2.6.8 and 6.1.1.4'
N N 0.0061 0.0033 'International Tables Vol C Tables 4.2.6.8 and 6.1.1.4'
O O 0.0106 0.0060 'International Tables Vol C Tables 4.2.6.8 and 6.1.1.4'

loop_
_geom_angle_atom_site_label_1
_geom_angle_atom_site_label_2
_geom_angle_atom_site_label_3
_geom_angle
_geom_angle_site_symmetry_1
_geom_angle_site_symmetry_3
_geom_angle_publ_flag
C00I O001 C015 117.8(2) . . ?
C00P O002 C017 116.6(2) . . ?
C00A N003 H003 114.1 . . ?
C00A N003 C00Q 131.83(19) . . ?
C00Q N003 H003 114.1 . . ?
C00A C009 C00F 126.70(18) . . ?
C00B C009 C00A 121.6(2) . . ?
C00B C009 C00F 111.71(18) . . ?
N003 C00A C009 117.44(19) . . ?
N003 C00A C00E 126.7(2) . . ?
C00E C00A C009 115.87(19) . . ?
C009 C00B C00C 122.2(2) . . ?
C009 C00B C00N 111.39(19) . . ?
C00C C00B C00N 126.39(19) . . ?
C00B C00C C00D 120.29(19) . . ?
C00B C00C C00H 116.96(18) . . ?
C00H C00C C00D 122.64(19) . . ?
C00J C00D C00C 178.4(2) . . ?
C00A C00E H00E 118.4 . . ?
C00H C00E C00A 123.1(2) . . ?
C00H C00E H00E 118.4 . . ?
C009 C00F H00A 111.0 . . ?
C009 C00F H00B 111.0 . . ?
C009 C00F C00K 103.93(17) . . ?
H00A C00F H00B 109.0 . . ?
C00K C00F H00A 111.0 . . ?
C00K C00F H00B 111.0 . . ?
C00O C00G C00J 119.3(2) . . ?
C00R C00G C00J 122.5(2) . . ?
C00R C00G C00O 118.1(2) . . ?
C00C C00H C00L 121.02(19) . . ?
C00E C00H C00C 120.2(2) . . ?
C00E C00H C00L 118.8(2) . . ?
O001 C00I C00K 110.4(2) . . ?
O006 C00I O001 123.6(3) . . ?
O006 C00I C00K 126.0(2) . . ?
C00D C00J C00G 173.4(3) . . ?
C00F C00K C00N 105.35(17) . . ?
C00I C00K C00F 112.9(2) . . ?
C00I C00K C00N 109.40(19) . . ?
C00I C00K C00P 109.0(2) . . ?
C00P C00K C00F 109.58(19) . . ?
C00P C00K C00N 110.6(2) . . ?
C00M C00L C00H 122.2(2) . . ?
C00M C00L C00U 117.9(2) . . ?
C00U C00L C00H 119.9(2) . . ?
C00L C00M H00M 119.3 . . ?
C00W C00M C00L 121.5(2) . . ?
C00W C00M H00M 119.3 . . ?
C00B C00N C00K 104.33(17) . . ?
C00B C00N H00C 110.9 . . ?
C00B C00N H00D 110.9 . . ?
C00K C00N H00C 110.9 . . ?
C00K C00N H00D 110.9 . . ?
H00C C00N H00D 108.9 . . ?
C00G C00O H00O 119.5 . . ?
C00X C00O C00G 121.0(2) . . ?
C00X C00O H00O 119.5 . . ?
O002 C00P C00K 109.9(2) . . ?
O008 C00P O002 123.8(3) . . ?
O008 C00P C00K 126.3(3) . . ?
N003 C00Q C00V 109.4(2) . . ?
N003 C00Q C00Y 113.38(19) . . ?
N003 C00Q C010 106.02(19) . . ?
C00V C00Q C00Y 110.0(2) . . ?
C00V C00Q C010 111.7(2) . . ?
C010 C00Q C00Y 106.29(19) . . ?
C00G C00R H00R 119.5 . . ?
C00G C00R C00Z 121.0(2) . . ?
C00Z C00R H00R 119.5 . . ?
O007 C00S C010 122.5(2) . . ?
O007 C00S C013 122.3(3) . . ?
C013 C00S C010 115.2(2) . . ?
C00X C00T F004 118.2(3) . . ?
C00Z C00T F004 118.9(3) . . ?
C00Z C00T C00X 122.9(2) . . ?
C00L C00U H00U 119.6 . . ?
C012 C00U C00L 120.9(3) . . ?
C012 C00U H00U 119.6 . . ?
C00Q C00V H00F 109.5 . . ?
C00Q C00V H00G 109.5 . . ?
C00Q C00V H00H 109.5 . . ?
H00F C00V H00G 109.5 . . ?
H00F C00V H00H 109.5 . . ?
H00G C00V H00H 109.5 . . ?
C00M C00W H00W 120.8 . . ?
C011 C00W C00M 118.5(3) . . ?
C011 C00W H00W 120.8 . . ?
C00O C00X H00X 120.8 . . ?
C00T C00X C00O 118.5(2) . . ?
C00T C00X H00X 120.8 . . ?
C00Q C00Y H00I 109.5 . . ?
C00Q C00Y H00J 109.5 . . ?
C00Q C00Y H00K 109.5 . . ?
H00I C00Y H00J 109.5 . . ?
H00I C00Y H00K 109.5 . . ?
H00J C00Y H00K 109.5 . . ?
C00R C00Z H00Z 120.8 . . ?
C00T C00Z C00R 118.4(3) . . ?
C00T C00Z H00Z 120.8 . . ?
C00Q C010 H01A 107.3 . . ?
C00Q C010 H01B 107.3 . . ?
C00S C010 C00Q 120.0(2) . . ?
C00S C010 H01A 107.3 . . ?
C00S C010 H01B 107.3 . . ?
H01A C010 H01B 106.9 . . ?
F005 C011 C012 117.8(3) . . ?
C00W C011 F005 119.3(3) . . ?
C00W C011 C012 122.9(2) . . ?
C00U C012 H012 120.8 . . ?
C011 C012 C00U 118.4(3) . . ?
C011 C012 H012 120.8 . . ?
C00S C013 H013 115.2 . . ?
C014 C013 C00S 129.6(3) . . ?
C014 C013 H013 115.2 . . ?
C013 C014 C016 121.8(3) . . ?
C013 C014 C018 124.3(3) . . ?
C018 C014 C016 114.0(3) . . ?
O001 C015 H01C 109.5 . . ?
O001 C015 H01D 109.5 . . ?
O001 C015 H01E 109.5 . . ?
H01C C015 H01D 109.5 . . ?
H01C C015 H01E 109.5 . . ?
H01D C015 H01E 109.5 . . ?
C014 C016 H01F 109.5 . . ?
C014 C016 H01G 109.5 . . ?
C014 C016 H01H 109.5 . . ?
H01F C016 H01G 109.5 . . ?
H01F C016 H01H 109.5 . . ?
H01G C016 H01H 109.5 . . ?
O002 C017 H01I 109.5 . . ?
O002 C017 H01J 109.5 . . ?
O002 C017 H01K 109.5 . . ?
H01I C017 H01J 109.5 . . ?
H01I C017 H01K 109.5 . . ?
H01J C017 H01K 109.5 . . ?
C014 C018 H01L 109.5 . . ?
C014 C018 H01M 109.5 . . ?
C014 C018 H01N 109.5 . . ?
H01L C018 H01M 109.5 . . ?
H01L C018 H01N 109.5 . . ?
H01M C018 H01N 109.5 . . ?

loop_
_geom_bond_atom_site_label_1
_geom_bond_atom_site_label_2
_geom_bond_distance
_geom_bond_site_symmetry_2
_geom_bond_publ_flag
O001 C00I 1.325(3) . ?
O001 C015 1.447(3) . ?
O002 C00P 1.333(3) . ?
O002 C017 1.448(3) . ?
N003 H003 0.8600 . ?
N003 C00A 1.373(3) . ?
N003 C00Q 1.465(3) . ?
F004 C00T 1.358(3) . ?
F005 C011 1.361(3) . ?
O006 C00I 1.187(3) . ?
O007 C00S 1.221(3) . ?
O008 C00P 1.188(3) . ?
C009 C00A 1.409(3) . ?
C009 C00B 1.370(3) . ?
C009 C00F 1.502(3) . ?
C00A C00E 1.399(3) . ?
C00B C00C 1.402(3) . ?
C00B C00N 1.499(3) . ?
C00C C00D 1.433(3) . ?
C00C C00H 1.407(3) . ?
C00D C00J 1.194(3) . ?
C00E H00E 0.9300 . ?
C00E C00H 1.384(3) . ?
C00F H00A 0.9700 . ?
C00F H00B 0.9700 . ?
C00F C00K 1.553(3) . ?
C00G C00J 1.429(3) . ?
C00G C00O 1.386(3) . ?
C00G C00R 1.382(3) . ?
C00H C00L 1.489(3) . ?
C00I C00K 1.507(3) . ?
C00K C00N 1.557(3) . ?
C00K C00P 1.516(4) . ?
C00L C00M 1.387(3) . ?
C00L C00U 1.388(3) . ?
C00M H00M 0.9300 . ?
C00M C00W 1.378(3) . ?
C00N H00C 0.9700 . ?
C00N H00D 0.9700 . ?
C00O H00O 0.9300 . ?
C00O C00X 1.377(3) . ?
C00Q C00V 1.525(4) . ?
C00Q C00Y 1.532(3) . ?
C00Q C010 1.532(3) . ?
C00R H00R 0.9300 . ?
C00R C00Z 1.382(3) . ?
C00S C010 1.497(4) . ?
C00S C013 1.458(4) . ?
C00T C00X 1.355(4) . ?
C00T C00Z 1.353(4) . ?
C00U H00U 0.9300 . ?
C00U C012 1.386(4) . ?
C00V H00F 0.9600 . ?
C00V H00G 0.9600 . ?
C00V H00H 0.9600 . ?
C00W H00W 0.9300 . ?
C00W C011 1.351(4) . ?
C00X H00X 0.9300 . ?
C00Y H00I 0.9600 . ?
C00Y H00J 0.9600 . ?
C00Y H00K 0.9600 . ?
C00Z H00Z 0.9300 . ?
C010 H01A 0.9700 . ?
C010 H01B 0.9700 . ?
C011 C012 1.363(4) . ?
C012 H012 0.9300 . ?
C013 H013 0.9300 . ?
C013 C014 1.319(4) . ?
C014 C016 1.506(4) . ?
C014 C018 1.472(5) . ?
C015 H01C 0.9600 . ?
C015 H01D 0.9600 . ?
C015 H01E 0.9600 . ?
C016 H01F 0.9600 . ?
C016 H01G 0.9600 . ?
C016 H01H 0.9600 . ?
C017 H01I 0.9600 . ?
C017 H01J 0.9600 . ?
C017 H01K 0.9600 . ?
C018 H01L 0.9600 . ?
C018 H01M 0.9601 . ?
C018 H01N 0.9600 . ?

loop_
_geom_torsion_atom_site_label_1
_geom_torsion_atom_site_label_2
_geom_torsion_atom_site_label_3
_geom_torsion_atom_site_label_4
_geom_torsion
_geom_torsion_site_symmetry_1
_geom_torsion_site_symmetry_2
_geom_torsion_site_symmetry_3
_geom_torsion_site_symmetry_4
_geom_torsion_publ_flag
O001 C00I C00K C00F 166.7(2) . . . . ?
O001 C00I C00K C00N -76.3(3) . . . . ?
O001 C00I C00K C00P 44.7(3) . . . . ?
N003 C00A C00E C00H -175.4(2) . . . . ?
N003 C00Q C010 C00S 50.1(3) . . . . ?
F004 C00T C00X C00O -179.8(2) . . . . ?
F004 C00T C00Z C00R 179.6(2) . . . . ?
F005 C011 C012 C00U -179.7(2) . . . . ?
O006 C00I C00K C00F -15.4(4) . . . . ?
O006 C00I C00K C00N 101.5(3) . . . . ?
O006 C00I C00K C00P -137.4(3) . . . . ?
O007 C00S C010 C00Q 0.5(4) . . . . ?
O007 C00S C013 C014 13.4(5) . . . . ?
C009 C00A C00E C00H 2.2(3) . . . . ?
C009 C00B C00C C00D -175.5(2) . . . . ?
C009 C00B C00C C00H 0.9(3) . . . . ?
C009 C00B C00N C00K 9.3(3) . . . . ?
C009 C00F C00K C00I 137.0(2) . . . . ?
C009 C00F C00K C00N 17.7(2) . . . . ?
C009 C00F C00K C00P -101.2(2) . . . . ?
C00A N003 C00Q C00V -79.1(3) . . . . ?
C00A N003 C00Q C00Y 44.1(3) . . . . ?
C00A N003 C00Q C010 160.3(2) . . . . ?
C00A C009 C00B C00C 1.3(3) . . . . ?
C00A C009 C00B C00N -178.7(2) . . . . ?
C00A C009 C00F C00K 168.1(2) . . . . ?
C00A C00E C00H C00C 0.0(3) . . . . ?
C00A C00E C00H C00L 178.4(2) . . . . ?
C00B C009 C00A N003 175.0(2) . . . . ?
C00B C009 C00A C00E -2.8(3) . . . . ?
C00B C009 C00F C00K -12.9(3) . . . . ?
C00B C00C C00H C00E -1.6(3) . . . . ?
C00B C00C C00H C00L -180.0(2) . . . . ?
C00C C00B C00N C00K -170.7(2) . . . . ?
C00C C00H C00L C00M -49.6(3) . . . . ?
C00C C00H C00L C00U 130.5(2) . . . . ?
C00D C00C C00H C00E 174.7(2) . . . . ?
C00D C00C C00H C00L -3.7(3) . . . . ?
C00E C00H C00L C00M 132.0(2) . . . . ?
C00E C00H C00L C00U -47.9(3) . . . . ?
C00F C009 C00A N003 -6.1(3) . . . . ?
C00F C009 C00A C00E 176.1(2) . . . . ?
C00F C009 C00B C00C -177.7(2) . . . . ?
C00F C009 C00B C00N 2.3(3) . . . . ?
C00F C00K C00N C00B -16.6(2) . . . . ?
C00F C00K C00P O002 -65.9(2) . . . . ?
C00F C00K C00P O008 113.9(3) . . . . ?
C00G C00O C00X C00T 0.8(4) . . . . ?
C00G C00R C00Z C00T -0.5(4) . . . . ?
C00H C00L C00M C00W -179.4(2) . . . . ?
C00H C00L C00U C012 -179.8(2) . . . . ?
C00I C00K C00N C00B -138.2(2) . . . . ?
C00I C00K C00P O002 58.1(3) . . . . ?
C00I C00K C00P O008 -122.1(3) . . . . ?
C00J C00G C00O C00X 177.8(2) . . . . ?
C00J C00G C00R C00Z -177.9(2) . . . . ?
C00L C00M C00W C011 -0.9(4) . . . . ?
C00L C00U C012 C011 -0.7(4) . . . . ?
C00M C00L C00U C012 0.4(4) . . . . ?
C00M C00W C011 F005 -179.5(2) . . . . ?
C00M C00W C011 C012 0.5(4) . . . . ?
C00N C00B C00C C00D 4.5(3) . . . . ?
C00N C00B C00C C00H -179.0(2) . . . . ?
C00N C00K C00P O002 178.45(19) . . . . ?
C00N C00K C00P O008 -1.7(3) . . . . ?
C00O C00G C00R C00Z 1.2(4) . . . . ?
C00P C00K C00N C00B 101.7(2) . . . . ?
C00Q N003 C00A C009 169.0(2) . . . . ?
C00Q N003 C00A C00E -13.4(4) . . . . ?
C00R C00G C00O C00X -1.3(4) . . . . ?
C00S C013 C014 C016 -178.2(3) . . . . ?
C00S C013 C014 C018 1.8(6) . . . . ?
C00U C00L C00M C00W 0.5(4) . . . . ?
C00V C00Q C010 C00S -69.0(3) . . . . ?
C00W C011 C012 C00U 0.3(5) . . . . ?
C00X C00T C00Z C00R -0.1(4) . . . . ?
C00Y C00Q C010 C00S 171.0(2) . . . . ?
C00Z C00T C00X C00O -0.1(4) . . . . ?
C010 C00S C013 C014 -168.8(3) . . . . ?
C013 C00S C010 C00Q -177.3(2) . . . . ?
C015 O001 C00I O006 2.9(4) . . . . ?
C015 O001 C00I C00K -179.2(3) . . . . ?
C017 O002 C00P O008 4.3(4) . . . . ?
C017 O002 C00P C00K -175.9(2) . . . . ?
